data_2311237
loop_
_publ_author_name
'Mague, Joel T.'
'Mohamed, Shaaban K.'
'Akkurt, Mehmet'
'Hassan, Alaa A.'
'Albayati, Mustafa R.'

_publ_section_title
;
 (Z)-1-[(2E)-3,4-Diphenyl-2,3-di-hydro-1,3-thia-zol-2-yl-idene]-2-[1-(4-hy-droxy-phen-yl)ethyl-idene]hydrazinium
 bromide including an unknown solvate.
;
_journal_coeditor_code TK5311
_journal_issue 'Pt 6'
_journal_name_full 'Acta crystallographica. Section E, Structure reports online'
_journal_page_first o647
_journal_page_last 8
_journal_paper_doi 10.1107/S1600536814010125
_journal_volume 70
_journal_year 2014
_chemical_formula_iupac 'C23 H20 N3 O S +, Br -'
_chemical_formula_moiety 'C23 H20 N3 O S +, Br -'
_chemical_formula_sum 'C23 H20 Br N3 O S'
_chemical_formula_weight 466.39
_chemical_name_systematic
'(<i>Z</i>)-1-[(2<i>E</i>)-3,4-Diphenyl-2,3-dihydro-1,3-thiazol-2-ylidene]-2-[1-(4-hydroxyphenyl)ethylidene]hydrazinium bromide'
_space_group_IT_number 2
_space_group_name_Hall '-P 1'
_space_group_name_H-M_alt 'P -1'
_symmetry_cell_setting triclinic
_symmetry_space_group_name_Hall '-P 1'
_symmetry_space_group_name_H-M 'P -1'
_atom_sites_solution_hydrogens mixed
_cell_angle_alpha 68.0760(17)
_cell_angle_beta 88.1540(18)
_cell_angle_gamma 72.6540(18)
_cell_formula_units_Z 2
_cell_length_a 7.5987(12)
_cell_length_b 12.3017(19)
_cell_length_c 13.786(2)
_cell_measurement_reflns_used 4151
_cell_measurement_temperature 220(2)
_cell_measurement_theta_max 26.6778
_cell_measurement_theta_min 2.8196
_cell_volume 1136.5(3)
_computing_cell_refinement '<i>SAINT</i> (Bruker, 2013)'
_computing_data_collection '<i>APEX2</i> (Bruker, 2013)'
_computing_data_reduction '<i>SAINT</i>  (Bruker, 2013)'
_computing_molecular_graphics 'ORTEP-3 for Windows (Farrugia, 2012)'
_computing_publication_material 'WinGX (Farrugia, 2012) and PLATON (Spek, 2009)'
_computing_structure_refinement 'SHELXL2013 (Sheldrick, 2008)'
_computing_structure_solution 'SHELXS2013 (Sheldrick, 2008)'
_diffrn_ambient_temperature 220(2)
_diffrn_detector_area_resol_mean 8.3660
_diffrn_measured_fraction_theta_full 0.994
_diffrn_measured_fraction_theta_max 0.987
_diffrn_measurement_device_type 'Bruker SMART APEX CCD'
_diffrn_measurement_method '\f and \w scans'
_diffrn_radiation_monochromator graphite
_diffrn_radiation_type MoK\a
_diffrn_radiation_wavelength 0.71073
_diffrn_reflns_av_R_equivalents 0.0416
_diffrn_reflns_av_sigmaI/netI 0.0687
_diffrn_reflns_limit_h_max 9
_diffrn_reflns_limit_h_min -9
_diffrn_reflns_limit_k_max 15
_diffrn_reflns_limit_k_min -15
_diffrn_reflns_limit_l_max 17
_diffrn_reflns_limit_l_min -17
_diffrn_reflns_number 11044
_diffrn_reflns_reduction_process
;
;
_diffrn_reflns_theta_full 26.50
_diffrn_reflns_theta_max 27.52
_diffrn_reflns_theta_min 1.88
_exptl_absorpt_coefficient_mu 1.918
_exptl_absorpt_correction_T_max 0.80
_exptl_absorpt_correction_T_min 0.56
_exptl_absorpt_correction_type multi-scan
_exptl_absorpt_process_details '(<i>SADABS</i>; Bruker, 2013)'
_exptl_crystal_colour colourless
_exptl_crystal_density_diffrn 1.363
_exptl_crystal_density_method 'Not Measured'
_exptl_crystal_description block
_exptl_crystal_F_000 476
_exptl_crystal_size_max 0.170
_exptl_crystal_size_mid 0.170
_exptl_crystal_size_min 0.120
_refine_diff_density_max 1.090
_refine_diff_density_min -0.477
_refine_ls_extinction_method none
_refine_ls_goodness_of_fit_ref 1.008
_refine_ls_hydrogen_treatment constr
_refine_ls_matrix_type full
_refine_ls_number_parameters 263
_refine_ls_number_reflns 5146
_refine_ls_number_restraints 73
_refine_ls_restrained_S_all 1.002
_refine_ls_R_factor_all 0.0949
_refine_ls_R_factor_gt 0.0576
_refine_ls_shift/su_max 0.000
_refine_ls_shift/su_mean 0.000
_refine_ls_structure_factor_coef Fsqd
_refine_ls_weighting_details 'w=1/[\s^2^(Fo^2^)+(0.0867P)^2^] where P=(Fo^2^+2Fc^2^)/3'
_refine_ls_weighting_scheme calc
_refine_ls_wR_factor_gt 0.1372
_refine_ls_wR_factor_ref 0.1565
_reflns_number_gt 3398
_reflns_number_total 5146
_reflns_threshold_expression I>2\s(I)
_cod_data_source_file tk5311sup1.cif
_cod_data_source_block I
_cod_original_cell_volume 1136.6(3)
_cod_database_code 2311237

loop_
_symmetry_equiv_pos_site_id
_symmetry_equiv_pos_as_xyz
1 x,y,z
2 -x,-y,-z

loop_
_atom_site_aniso_label
_atom_site_aniso_U_11
_atom_site_aniso_U_22
_atom_site_aniso_U_33
_atom_site_aniso_U_12
_atom_site_aniso_U_13
_atom_site_aniso_U_23
S1 0.0397(6) 0.0478(6) 0.0404(5) -0.0129(5) 0.0012(4) -0.0197(5)
O1 0.068(2) 0.069(2) 0.0568(19) -0.0195(17) 0.0135(15) -0.0413(17)
N1 0.0332(17) 0.0438(19) 0.0401(17) -0.0070(14) 0.0016(13) -0.0244(15)
N2 0.0413(19) 0.050(2) 0.0405(18) -0.0047(15) -0.0006(14) -0.0282(16)
N3 0.050(2) 0.050(2) 0.0363(17) -0.0139(17) 0.0061(14) -0.0244(16)
C1 0.038(2) 0.045(2) 0.047(2) -0.0093(18) 0.0020(17) -0.0202(19)
C2 0.036(2) 0.040(2) 0.046(2) -0.0114(17) 0.0024(16) -0.0192(18)
C3 0.036(2) 0.044(2) 0.044(2) -0.0112(17) 0.0021(16) -0.0243(18)
C4 0.035(2) 0.036(2) 0.049(2) -0.0077(17) 0.0045(16) -0.0193(18)
C5 0.047(2) 0.052(3) 0.057(3) -0.026(2) 0.0103(19) -0.026(2)
C6 0.049(3) 0.045(2) 0.067(3) -0.009(2) -0.001(2) -0.034(2)
C7 0.059(3) 0.058(3) 0.068(3) -0.008(2) 0.018(2) -0.037(3)
C8 0.092(4) 0.073(4) 0.114(5) -0.043(3) 0.065(4) -0.054(4)
C9 0.076(4) 0.059(3) 0.104(4) -0.038(3) 0.050(3) -0.054(3)
C10 0.033(2) 0.046(2) 0.042(2) -0.0056(17) 0.0046(16) -0.0266(18)
C11 0.052(3) 0.060(3) 0.055(3) -0.020(2) 0.000(2) -0.024(2)
C12 0.060(3) 0.090(4) 0.070(3) -0.024(3) -0.013(2) -0.043(3)
C13 0.045(3) 0.085(4) 0.044(2) -0.006(2) -0.0011(19) -0.026(2)
C14 0.049(3) 0.062(3) 0.050(3) -0.011(2) 0.003(2) -0.013(2)
C15 0.044(2) 0.060(3) 0.047(2) -0.020(2) 0.0041(18) -0.020(2)
C16 0.031(2) 0.043(2) 0.045(2) -0.0111(17) 0.0097(16) -0.0230(18)
C17 0.051(3) 0.049(2) 0.048(2) -0.016(2) 0.0018(18) -0.023(2)
C18 0.038(2) 0.046(2) 0.043(2) -0.0223(18) 0.0144(16) -0.0223(18)
C19 0.047(2) 0.048(2) 0.048(2) -0.0208(19) 0.0112(18) -0.025(2)
C20 0.050(3) 0.055(3) 0.044(2) -0.022(2) 0.0069(18) -0.020(2)
C21 0.049(2) 0.053(3) 0.050(2) -0.026(2) 0.0232(19) -0.033(2)
C22 0.043(2) 0.055(3) 0.052(2) -0.015(2) 0.0135(18) -0.031(2)
C23 0.041(2) 0.052(3) 0.051(2) -0.0170(19) 0.0138(18) -0.028(2)
Br1 0.0562(3) 0.0514(3) 0.0488(3) -0.0152(2) -0.0025(2) -0.0252(2)

loop_
_atom_site_type_symbol
_atom_site_label
_atom_site_fract_x
_atom_site_fract_y
_atom_site_fract_z
_atom_site_U_iso_or_equiv
_atom_site_thermal_displace_type
_atom_site_calc_flag
_atom_site_refinement_flags
_atom_site_occupancy
S S1 0.24831(13) 0.51039(10) 0.99502(8) 0.0418(3) Uani d U 1.000
O O1 -0.1920(4) 1.0140(3) 1.2638(2) 0.0599(11) Uani d U 1.000
N N1 0.1776(4) 0.5582(3) 0.8008(2) 0.0376(10) Uani d U 1.000
N N2 -0.0083(4) 0.7072(3) 0.8605(2) 0.0427(11) Uani d U 1.000
N N3 -0.0284(5) 0.7434(3) 0.9459(2) 0.0434(11) Uani d U 1.000
C C1 0.3784(5) 0.4108(4) 0.9384(3) 0.0433(12) Uani d U 1.000
C C2 0.3282(5) 0.4476(4) 0.8368(3) 0.0399(12) Uani d U 1.000
C C3 0.1253(5) 0.6024(4) 0.8761(3) 0.0393(12) Uani d U 1.000
C C4 0.4141(5) 0.3930(4) 0.7614(3) 0.0398(12) Uani d U 1.000
C C5 0.3820(6) 0.2897(4) 0.7589(3) 0.0480(16) Uani d U 1.000
C C6 0.4610(6) 0.2396(4) 0.6870(4) 0.0510(16) Uani d U 1.000
C C7 0.5711(7) 0.2920(5) 0.6183(4) 0.0604(17) Uani d U 1.000
C C8 0.6055(8) 0.3930(5) 0.6209(5) 0.085(3) Uani d U 1.000
C C9 0.5280(7) 0.4447(5) 0.6915(4) 0.070(2) Uani d U 1.000
C C10 0.0904(5) 0.6216(4) 0.6942(3) 0.0389(12) Uani d U 1.000
C C11 -0.0203(6) 0.5700(4) 0.6591(4) 0.0543(17) Uani d U 1.000
C C12 -0.1016(7) 0.6310(5) 0.5574(4) 0.0689(19) Uani d U 1.000
C C13 -0.0764(6) 0.7396(5) 0.4938(4) 0.0608(18) Uani d U 1.000
C C14 0.0333(6) 0.7896(5) 0.5299(4) 0.0576(17) Uani d U 1.000
C C15 0.1188(6) 0.7291(4) 0.6313(3) 0.0495(14) Uani d U 1.000
C C16 -0.1282(5) 0.8544(4) 0.9258(3) 0.0380(12) Uani d U 1.000
C C17 -0.2232(6) 0.9401(4) 0.8202(3) 0.0478(14) Uani d U 1.000
C C18 -0.1445(5) 0.8977(4) 1.0145(3) 0.0388(12) Uani d U 1.000
C C19 -0.0230(6) 0.8316(4) 1.1041(3) 0.0443(12) Uani d U 1.000
C C20 -0.0409(6) 0.8719(4) 1.1875(3) 0.0480(16) Uani d U 1.000
C C21 -0.1813(6) 0.9791(4) 1.1794(3) 0.0446(14) Uani d U 1.000
C C22 -0.2998(6) 1.0452(4) 1.0906(3) 0.0470(14) Uani d U 1.000
C C23 -0.2808(6) 1.0045(4) 1.0093(3) 0.0451(14) Uani d U 1.000
Br Br1 0.46263(6) 0.27288(4) 0.21975(3) 0.0504(2) Uani d . 1.000
H H1 0.47420 0.33840 0.97570 0.0520 Uiso c RU 1.000
H H1O -0.27870 1.07870 1.25100 0.0900 Uiso c RU 1.000
H H2 -0.09160 0.73360 0.80430 0.0510 Uiso d RU 1.000
H H5 0.30560 0.25280 0.80650 0.0570 Uiso c RU 1.000
H H6 0.43800 0.16900 0.68600 0.0620 Uiso c RU 1.000
H H7 0.62360 0.25870 0.56900 0.0730 Uiso c RU 1.000
H H8 0.68370 0.42830 0.57370 0.1020 Uiso c RU 1.000
H H9 0.55280 0.51490 0.69200 0.0830 Uiso c RU 1.000
H H11 -0.03950 0.49580 0.70320 0.0650 Uiso c RU 1.000
H H12 -0.17560 0.59700 0.53150 0.0830 Uiso c RU 1.000
H H13 -0.13440 0.78040 0.42500 0.0730 Uiso c RU 1.000
H H14 0.05050 0.86450 0.48600 0.0690 Uiso c RU 1.000
H H15 0.19550 0.76220 0.65630 0.0590 Uiso c RU 1.000
H H17A -0.26820 1.02330 0.81860 0.0720 Uiso c RU 1.000
H H17B -0.32660 0.91560 0.80600 0.0720 Uiso c RU 1.000
H H17C -0.13670 0.93690 0.76730 0.0720 Uiso c RU 1.000
H H19 0.07160 0.75970 1.10900 0.0530 Uiso c RU 1.000
H H20 0.04110 0.82700 1.24860 0.0580 Uiso c RU 1.000
H H22 -0.39340 1.11780 1.08500 0.0570 Uiso c RU 1.000
H H23 -0.36270 1.05060 0.94830 0.0540 Uiso c RU 1.000

loop_
_atom_type_symbol
_atom_type_description
_atom_type_scat_dispersion_real
_atom_type_scat_dispersion_imag
_atom_type_scat_source
C C 0.0033 0.0016 ' International Tables Vol C Tables 4.2.6.8 and 6.1.1.4'
H H 0.0000 0.0000 ' International Tables Vol C Tables 4.2.6.8 and 6.1.1.4'
Br Br -0.2901 2.4595 ' International Tables Vol C Tables 4.2.6.8 and 6.1.1.4'
N N 0.0061 0.0033 ' International Tables Vol C Tables 4.2.6.8 and 6.1.1.4'
O O 0.0106 0.0060 ' International Tables Vol C Tables 4.2.6.8 and 6.1.1.4'
S S 0.1246 0.1234 ' International Tables Vol C Tables 4.2.6.8 and 6.1.1.4'

loop_
_geom_angle_atom_site_label_1
_geom_angle_atom_site_label_2
_geom_angle_atom_site_label_3
_geom_angle
_geom_angle_publ_flag
C1 S1 C3 89.3(2) no
C21 O1 H1O 109.00 no
C2 N1 C10 125.3(3) no
C3 N1 C10 122.2(4) no
C2 N1 C3 112.5(3) no
N3 N2 C3 114.7(3) no
N2 N3 C16 115.3(3) no
C3 N2 H2 115.00 no
N3 N2 H2 128.00 no
S1 C1 C2 113.1(4) no
N1 C2 C1 111.8(4) no
N1 C2 C4 119.4(3) no
C1 C2 C4 128.7(4) no
S1 C3 N1 113.3(3) no
N1 C3 N2 123.7(3) no
S1 C3 N2 123.0(3) no
C5 C4 C9 118.5(4) no
C2 C4 C5 120.9(4) no
C2 C4 C9 120.6(5) no
C4 C5 C6 120.7(4) no
C5 C6 C7 120.1(5) no
C6 C7 C8 119.7(5) no
C7 C8 C9 121.2(6) no
C4 C9 C8 119.8(6) no
C11 C10 C15 121.6(4) no
N1 C10 C11 118.6(4) no
N1 C10 C15 119.8(4) no
C10 C11 C12 117.9(5) no
C11 C12 C13 121.2(5) no
C12 C13 C14 120.1(5) no
C13 C14 C15 119.8(5) no
C10 C15 C14 119.4(4) no
C17 C16 C18 120.0(4) no
N3 C16 C18 116.5(3) no
N3 C16 C17 123.5(4) no
C16 C18 C19 120.4(4) no
C16 C18 C23 121.1(4) no
C19 C18 C23 118.5(4) no
C18 C19 C20 120.0(4) no
C19 C20 C21 119.6(4) no
O1 C21 C22 122.6(4) no
O1 C21 C20 116.9(4) no
C20 C21 C22 120.5(4) no
C21 C22 C23 119.3(5) no
C18 C23 C22 122.1(4) no
S1 C1 H1 124.00 no
C2 C1 H1 123.00 no
C4 C5 H5 120.00 no
C6 C5 H5 120.00 no
C5 C6 H6 120.00 no
C7 C6 H6 120.00 no
C6 C7 H7 120.00 no
C8 C7 H7 120.00 no
C7 C8 H8 119.00 no
C9 C8 H8 119.00 no
C4 C9 H9 120.00 no
C8 C9 H9 120.00 no
C10 C11 H11 121.00 no
C12 C11 H11 121.00 no
C11 C12 H12 119.00 no
C13 C12 H12 119.00 no
C12 C13 H13 120.00 no
C14 C13 H13 120.00 no
C13 C14 H14 120.00 no
C15 C14 H14 120.00 no
C10 C15 H15 120.00 no
C14 C15 H15 120.00 no
C16 C17 H17A 109.00 no
C16 C17 H17B 109.00 no
C16 C17 H17C 109.00 no
H17A C17 H17B 110.00 no
H17A C17 H17C 110.00 no
H17B C17 H17C 109.00 no
C18 C19 H19 120.00 no
C20 C19 H19 120.00 no
C19 C20 H20 120.00 no
C21 C20 H20 120.00 no
C21 C22 H22 120.00 no
C23 C22 H22 120.00 no
C18 C23 H23 119.00 no
C22 C23 H23 119.00 no

loop_
_geom_bond_atom_site_label_1
_geom_bond_atom_site_label_2
_geom_bond_distance
_geom_bond_publ_flag
S1 C1 1.741(5) no
S1 C3 1.710(4) no
O1 C21 1.375(5) no
O1 H1O 0.8300 no
N1 C3 1.341(5) no
N1 C10 1.451(5) no
N1 C2 1.418(6) no
N2 C3 1.329(6) no
N2 N3 1.395(4) no
N3 C16 1.277(6) no
N2 H2 0.9100 no
C1 C2 1.331(5) no
C2 C4 1.474(6) no
C4 C9 1.378(7) no
C4 C5 1.376(7) no
C5 C6 1.386(7) no
C6 C7 1.352(7) no
C7 C8 1.357(9) no
C8 C9 1.379(9) no
C10 C11 1.385(7) no
C10 C15 1.360(6) no
C11 C12 1.380(7) no
C12 C13 1.363(8) no
C13 C14 1.372(8) no
C14 C15 1.387(6) no
C16 C17 1.490(6) no
C16 C18 1.494(6) no
C18 C23 1.388(7) no
C18 C19 1.384(6) no
C19 C20 1.401(6) no
C20 C21 1.396(7) no
C21 C22 1.365(6) no
C22 C23 1.376(6) no
C1 H1 0.9400 no
C5 H5 0.9400 no
C6 H6 0.9400 no
C7 H7 0.9400 no
C8 H8 0.9400 no
C9 H9 0.9400 no
C11 H11 0.9400 no
C12 H12 0.9400 no
C13 H13 0.9400 no
C14 H14 0.9400 no
C15 H15 0.9400 no
C17 H17A 0.9700 no
C17 H17B 0.9700 no
C17 H17C 0.9700 no
C19 H19 0.9400 no
C20 H20 0.9400 no
C22 H22 0.9400 no
C23 H23 0.9400 no

loop_
_geom_hbond_atom_site_label_D
_geom_hbond_atom_site_label_H
_geom_hbond_atom_site_label_A
_geom_hbond_site_symmetry_A
_geom_hbond_distance_DH
_geom_hbond_distance_HA
_geom_hbond_distance_DA
_geom_hbond_angle_DHA
_geom_hbond_publ_flag
O1 H1O Br1 1_466 0.83 2.50 3.328(4) 178 yes
N2 H2 Br1 2_566 0.91 2.88 3.570(3) 134 yes
C5 H5 Cg4 2_567 0.94 2.76 3.610(5) 152 yes

loop_
_geom_torsion_atom_site_label_1
_geom_torsion_atom_site_label_2
_geom_torsion_atom_site_label_3
_geom_torsion_atom_site_label_4
_geom_torsion
_geom_torsion_publ_flag
C3 S1 C1 C2 0.0(4) no
C1 S1 C3 N1 1.4(3) no
C1 S1 C3 N2 -178.5(4) no
C3 N1 C2 C1 2.3(5) no
C3 N1 C2 C4 -174.3(4) no
C10 N1 C2 C1 -179.8(4) no
C10 N1 C2 C4 3.6(6) no
C2 N1 C3 S1 -2.4(4) no
C2 N1 C3 N2 177.5(4) no
C10 N1 C3 S1 179.6(3) no
C10 N1 C3 N2 -0.5(6) no
C2 N1 C10 C11 72.5(5) no
C2 N1 C10 C15 -107.4(5) no
C3 N1 C10 C11 -109.8(5) no
C3 N1 C10 C15 70.3(5) no
C3 N2 N3 C16 166.3(4) no
N3 N2 C3 S1 6.3(5) no
N3 N2 C3 N1 -173.6(4) no
N2 N3 C16 C17 1.9(6) no
N2 N3 C16 C18 -177.1(3) no
S1 C1 C2 N1 -1.3(5) no
S1 C1 C2 C4 175.0(4) no
N1 C2 C4 C5 -105.2(5) no
N1 C2 C4 C9 74.5(6) no
C1 C2 C4 C5 78.8(6) no
C1 C2 C4 C9 -101.5(6) no
C2 C4 C5 C6 179.1(4) no
C9 C4 C5 C6 -0.6(7) no
C2 C4 C9 C8 -179.3(5) no
C5 C4 C9 C8 0.4(7) no
C4 C5 C6 C7 0.1(7) no
C5 C6 C7 C8 0.7(8) no
C6 C7 C8 C9 -1.0(9) no
C7 C8 C9 C4 0.4(9) no
N1 C10 C11 C12 -179.7(4) no
C15 C10 C11 C12 0.2(7) no
N1 C10 C15 C14 -179.4(4) no
C11 C10 C15 C14 0.8(7) no
C10 C11 C12 C13 -1.0(8) no
C11 C12 C13 C14 0.9(9) no
C12 C13 C14 C15 0.1(8) no
C13 C14 C15 C10 -0.9(8) no
N3 C16 C18 C19 15.2(6) no
N3 C16 C18 C23 -164.8(4) no
C17 C16 C18 C19 -163.8(4) no
C17 C16 C18 C23 16.2(6) no
C16 C18 C19 C20 -179.1(4) no
C23 C18 C19 C20 0.9(7) no
C16 C18 C23 C22 179.2(4) no
C19 C18 C23 C22 -0.9(7) no
C18 C19 C20 C21 -0.2(7) no
C19 C20 C21 O1 180.0(4) no
C19 C20 C21 C22 -0.6(7) no
O1 C21 C22 C23 -179.9(4) no
C20 C21 C22 C23 0.6(7) no
C21 C22 C23 C18 0.1(7) no
